data_4120061
loop_
_publ_author_name
'Brian D. Rekken'
'Thomas M. Brown'
'James C. Fettinger'
'Felicitas Lips'
'Heikki M. Tuononen'
'Rolfe H. Herber'
'Philip P. Power'

_publ_section_title
;
 Dispersion Forces and Counterintuitive Steric Effects in Main Group
 Molecules: Heavier Group 14 (Si-Pb) Dichalcogenolate Carbene Analogues
 with Sub-90\% Interligand Bond Angles
;
_journal_name_full 'Journal of the American Chemical Society'
_journal_page_first 10134
_journal_page_last 10148
_journal_paper_doi 10.1021/ja403802a
_journal_volume 135
_journal_year 2013
_chemical_formula_moiety 'C60 H74 K2 S2, C6 H6, 2(C4 H8 O)'
_chemical_formula_sum 'C74 H96 K2 O2 S2'
_chemical_formula_weight 1159.82
_chemical_name_systematic
;
 ?
;
_space_group_crystal_system orthorhombic
_space_group_IT_number 64
_space_group_name_H-M_alt 'C m c a'
_symmetry_space_group_name_Hall '-C 2ac 2'
_symmetry_space_group_name_H-M 'C m c a'
_atom_sites_solution_hydrogens geom
_audit_creation_method SHELXL-2012
_cell_angle_alpha 90
_cell_angle_beta 90
_cell_angle_gamma 90
_cell_formula_units_Z 4
_cell_length_a 23.744(2)
_cell_length_b 16.4508(15)
_cell_length_c 16.9341(16)
_cell_measurement_reflns_used 9812
_cell_measurement_temperature 90(2)
_cell_measurement_theta_max 27.64
_cell_measurement_theta_min 2.48
_cell_volume 6614.6(10)
_computing_structure_refinement 'SHELXL-2012 (Sheldrick, 2012)'
_diffrn_ambient_temperature 90(2)
_diffrn_measured_fraction_theta_full 1.000
_diffrn_measured_fraction_theta_max 1.000
_diffrn_measurement_device_type 'Bruker Duo APEX-II CCD'
_diffrn_measurement_method '\f and \w scans'
_diffrn_radiation_type MoK\a
_diffrn_radiation_wavelength 0.71073
_diffrn_reflns_av_R_equivalents 0.0237
_diffrn_reflns_av_unetI/netI 0.0136
_diffrn_reflns_Laue_measured_fraction_full 1.000
_diffrn_reflns_Laue_measured_fraction_max 1.000
_diffrn_reflns_limit_h_max 30
_diffrn_reflns_limit_h_min -29
_diffrn_reflns_limit_k_max 21
_diffrn_reflns_limit_k_min -21
_diffrn_reflns_limit_l_max 21
_diffrn_reflns_limit_l_min -21
_diffrn_reflns_number 24747
_diffrn_reflns_point_group_measured_fraction_full 1.000
_diffrn_reflns_point_group_measured_fraction_max 1.000
_diffrn_reflns_theta_full 25.242
_diffrn_reflns_theta_max 27.500
_diffrn_reflns_theta_min 1.715
_exptl_absorpt_coefficient_mu 0.250
_exptl_absorpt_correction_T_max 0.9500
_exptl_absorpt_correction_T_min 0.8544
_exptl_absorpt_correction_type multi-scan
_exptl_absorpt_process_details 'SADABS 2012/1 (Sheldrick, 2012)'
_exptl_crystal_colour Colorless
_exptl_crystal_density_diffrn 1.165
_exptl_crystal_description Block
_exptl_crystal_F_000 2504
_exptl_crystal_size_max 0.310
_exptl_crystal_size_mid 0.280
_exptl_crystal_size_min 0.240
_refine_diff_density_max 0.672
_refine_diff_density_min -0.441
_refine_diff_density_rms 0.063
_refine_ls_extinction_method none
_refine_ls_goodness_of_fit_ref 1.083
_refine_ls_hydrogen_treatment constr
_refine_ls_matrix_type full
_refine_ls_number_parameters 258
_refine_ls_number_reflns 3896
_refine_ls_number_restraints 70
_refine_ls_restrained_S_all 1.082
_refine_ls_R_factor_all 0.0660
_refine_ls_R_factor_gt 0.0568
_refine_ls_shift/su_max 0.001
_refine_ls_shift/su_mean 0.000
_refine_ls_structure_factor_coef Fsqd
_refine_ls_weighting_details
;
 w=1/[\s^2^(Fo^2^)+(0.0711P)^2^+13.1213P]
 where P=(Fo^2^+2Fc^2^)/3
;
_refine_ls_weighting_scheme calc
_refine_ls_wR_factor_gt 0.1498
_refine_ls_wR_factor_ref 0.1602
_reflns_Friedel_coverage 0.000
_reflns_number_gt 3352
_reflns_number_total 3896
_reflns_threshold_expression 'I > 2\s(I)'
_cod_data_source_file ja403802a_si_004.cif
_cod_data_source_block BDR79FMI
_cod_original_cell_volume 6614.6(11)
_cod_database_code 4120061
_shelx_space_group_comment
;
The symmetry employed for this shelxl refinement is uniquely defined
by the following loop, which should always be used as a source of
symmetry information in preference to the above space-group names.
They are only intended as comments.
;
_shelx_estimated_absorpt_t_min 0.926
_shelx_estimated_absorpt_t_max 0.942
_shelxl_version_number 2012-6

loop_
_space_group_symop_operation_xyz
'x, y, z'
'-x, -y+1/2, z+1/2'
'-x, y+1/2, -z+1/2'
'x, -y, -z'
'x+1/2, y+1/2, z'
'-x+1/2, -y+1, z+1/2'
'-x+1/2, y+1, -z+1/2'
'x+1/2, -y+1/2, -z'
'-x, -y, -z'
'x, y-1/2, -z-1/2'
'x, -y-1/2, z-1/2'
'-x, y, z'
'-x+1/2, -y+1/2, -z'
'x+1/2, y, -z-1/2'
'x+1/2, -y, z-1/2'
'-x+1/2, y+1/2, z'

loop_
_atom_site_label
_atom_site_type_symbol
_atom_site_fract_x
_atom_site_fract_y
_atom_site_fract_z
_atom_site_U_iso_or_equiv
_atom_site_adp_type
_atom_site_occupancy
_atom_site_site_symmetry_order
_atom_site_calc_flag
_atom_site_refinement_flags_posn
_atom_site_refinement_flags_adp
_atom_site_refinement_flags_occupancy
_atom_site_disorder_assembly
_atom_site_disorder_group
K1 K 0.60632(3) 0.5000 0.5000 0.0371(2) Uani 0.93 2 d DS T P A 1
S1 S 0.5000 0.41653(5) 0.55501(5) 0.0383(2) Uani 0.93 2 d DS T P A 1
C1 C 0.5000 0.34121(16) 0.62774(16) 0.0238(5) Uani 0.93 2 d DS T P A 1
C2 C 0.44876(8) 0.30992(11) 0.65727(11) 0.0223(4) Uani 0.93 1 d D . P A 1
C3 C 0.44944(8) 0.24884(11) 0.71450(11) 0.0251(4) Uani 0.93 1 d D . P A 1
H3 H 0.4149 0.2278 0.7340 0.030 Uiso 0.93 1 calc R U P A 1
C4 C 0.5000 0.21833(16) 0.74336(17) 0.0276(6) Uani 0.93 2 d DS T P A 1
H4 H 0.5000 0.1770 0.7825 0.033 Uiso 0.93 2 calc R U P A 1
C5 C 0.39352(7) 0.34209(11) 0.62789(11) 0.0227(4) Uani 0.93 1 d D . P A 1
C6 C 0.36596(9) 0.40523(12) 0.66926(12) 0.0258(4) Uani 0.93 1 d D . P A 1
C7 C 0.31416(8) 0.43400(12) 0.64155(13) 0.0309(4) Uani 0.93 1 d D . P A 1
H7 H 0.2954 0.4762 0.6694 0.037 Uiso 0.93 1 calc R U P A 1
C8 C 0.28972(8) 0.40180(13) 0.57377(13) 0.0327(5) Uani 0.93 1 d D . P A 1
H8 H 0.2547 0.4221 0.5552 0.039 Uiso 0.93 1 calc R U P A 1
C9 C 0.31686(9) 0.33994(14) 0.53367(13) 0.0328(5) Uani 0.93 1 d D . P A 1
H9 H 0.2999 0.3176 0.4878 0.039 Uiso 0.93 1 calc R U P A 1
C10 C 0.36893(9) 0.30945(13) 0.55921(12) 0.0276(4) Uani 0.93 1 d D . P A 1
C11 C 0.39201(9) 0.44403(13) 0.74206(14) 0.0322(5) Uani 0.93 1 d D . P A 1
H11 H 0.4262 0.4120 0.7569 0.039 Uiso 0.93 1 calc R U P A 1
C12 C 0.41048(16) 0.53166(18) 0.7233(2) 0.0566(7) Uani 0.93 1 d D . P A 1
H12A H 0.4369 0.5312 0.6789 0.085 Uiso 0.93 1 calc R U P A 1
H12B H 0.4289 0.5553 0.7697 0.085 Uiso 0.93 1 calc R U P A 1
H12C H 0.3774 0.5642 0.7093 0.085 Uiso 0.93 1 calc R U P A 1
C13 C 0.35133(12) 0.44336(16) 0.81211(14) 0.0439(6) Uani 0.93 1 d D . P A 1
H13A H 0.3698 0.4676 0.8582 0.066 Uiso 0.93 1 calc R U P A 1
H13B H 0.3405 0.3872 0.8242 0.066 Uiso 0.93 1 calc R U P A 1
H13C H 0.3176 0.4749 0.7988 0.066 Uiso 0.93 1 calc R U P A 1
C14 C 0.39764(9) 0.24174(15) 0.51305(13) 0.0352(5) Uani 0.93 1 d D . P A 1
H14 H 0.4350 0.2313 0.5384 0.042 Uiso 0.93 1 calc R U P A 1
C15 C 0.40858(14) 0.2658(3) 0.42733(16) 0.0582(8) Uani 0.93 1 d D . P A 1
H15A H 0.4293 0.2222 0.4007 0.087 Uiso 0.93 1 calc R U P A 1
H15B H 0.4309 0.3159 0.4259 0.087 Uiso 0.93 1 calc R U P A 1
H15C H 0.3726 0.2748 0.4004 0.087 Uiso 0.93 1 calc R U P A 1
C16 C 0.36340(16) 0.16367(18) 0.5184(2) 0.0690(10) Uani 0.93 1 d D . P A 1
H16A H 0.3259 0.1728 0.4961 0.104 Uiso 0.93 1 calc R U P A 1
H16B H 0.3598 0.1474 0.5739 0.104 Uiso 0.93 1 calc R U P A 1
H16C H 0.3825 0.1205 0.4888 0.104 Uiso 0.93 1 calc R U P A 1
K2 K 0.5000 0.3928(6) 0.6094(5) 0.0335(18) Uiso 0.07 2 d DS . P B 2
S2 S 0.5680(5) 0.5000 0.5000 0.043(2) Uiso 0.07 2 d DS . P B 2
C21 C 0.6416(7) 0.5000 0.5000 0.024(7) Uiso 0.07 2 d DS . P B 2
C22 C 0.6709(6) 0.5554(11) 0.4511(11) 0.022(5) Uiso 0.07 1 d D . P B 2
C23 C 0.7299(7) 0.5543(14) 0.4531(14) 0.030(5) Uiso 0.07 1 d D . P B 2
H23 H 0.7503 0.5917 0.4214 0.036 Uiso 0.07 1 calc R U P B 2
C24 C 0.7591(12) 0.5000 0.5000 0.026(7) Uiso 0.07 2 d DS . P B 2
H24 H 0.7991 0.5000 0.5000 0.032 Uiso 0.07 2 calc R U P B 2
C25 C 0.6412(7) 0.6151(8) 0.3971(7) 0.031(6) Uiso 0.07 1 d DG . P B 2
C26 C 0.6249(8) 0.6899(8) 0.4276(7) 0.0276(4) Uani 0.07 1 d DG . P B 2
C27 C 0.5959(8) 0.7449(7) 0.3804(8) 0.029(5) Uiso 0.07 1 d DG . P B 2
H27 H 0.5848 0.7960 0.4013 0.034 Uiso 0.07 1 calc R U P B 2
C28 C 0.5832(7) 0.7250(7) 0.3027(8) 0.0223(4) Uani 0.07 1 d DG . P B 2
H28 H 0.5633 0.7626 0.2704 0.027 Uiso 0.07 1 calc R U P B 2
C29 C 0.5994(8) 0.6502(8) 0.2721(6) 0.035(6) Uiso 0.07 1 d DG . P B 2
H29 H 0.5907 0.6367 0.2190 0.042 Uiso 0.07 1 calc R U P B 2
C30 C 0.6285(8) 0.5952(8) 0.3193(7) 0.0258(4) Uani 0.07 1 d DG . P B 2
C31 C 0.6340(9) 0.7141(13) 0.5140(7) 0.041(7) Uiso 0.07 1 d D . P B 2
H31 H 0.6512 0.6670 0.5426 0.049 Uiso 0.07 1 calc R U P B 2
C32 C 0.5776(12) 0.735(3) 0.5530(17) 0.0582(8) Uani 0.07 1 d D . P B 2
H32A H 0.5662 0.6897 0.5875 0.087 Uiso 0.07 1 calc R U P B 2
H32B H 0.5489 0.7428 0.5121 0.087 Uiso 0.07 1 calc R U P B 2
H32C H 0.5816 0.7844 0.5842 0.087 Uiso 0.07 1 calc R U P B 2
C33 C 0.6741(15) 0.787(2) 0.5195(18) 0.070(12) Uiso 0.07 1 d D . P B 2
H33A H 0.6522 0.8370 0.5232 0.105 Uiso 0.07 1 calc R U P B 2
H33B H 0.6979 0.7884 0.4722 0.105 Uiso 0.07 1 calc R U P B 2
H33C H 0.6979 0.7809 0.5664 0.105 Uiso 0.07 1 calc R U P B 2
C34 C 0.6433(8) 0.5112(7) 0.2868(10) 0.040(7) Uiso 0.07 1 d D . P B 2
H34 H 0.6647 0.4807 0.3282 0.048 Uiso 0.07 1 calc R U P B 2
C35 C 0.5895(10) 0.4638(10) 0.268(2) 0.0566(7) Uani 0.07 1 d D . P B 2
H35A H 0.5630 0.4994 0.2399 0.085 Uiso 0.07 1 calc R U P B 2
H35B H 0.5723 0.4445 0.3168 0.085 Uiso 0.07 1 calc R U P B 2
H35C H 0.5987 0.4172 0.2341 0.085 Uiso 0.07 1 calc R U P B 2
C36 C 0.6803(9) 0.5181(13) 0.2133(11) 0.0309(4) Uani 0.07 1 d D . P B 2
H36A H 0.6569 0.5125 0.1659 0.046 Uiso 0.07 1 calc R U P B 2
H36B H 0.7088 0.4750 0.2140 0.046 Uiso 0.07 1 calc R U P B 2
H36C H 0.6990 0.5713 0.2128 0.046 Uiso 0.07 1 calc R U P B 2
O41 O 0.2482(5) 0.59761(17) 0.7488(4) 0.0549(10) Uani 0.5 1 d D . P C -1
C41 C 0.2701(3) 0.6464(3) 0.8115(3) 0.0450(13) Uani 0.5 1 d D . P C -1
H41A H 0.3116 0.6515 0.8087 0.054 Uiso 0.5 1 calc R U P C -1
H41B H 0.2591 0.6251 0.8640 0.054 Uiso 0.5 1 calc R U P C -1
C42 C 0.2407(6) 0.7258(5) 0.7926(7) 0.119(6) Uani 0.5 1 d D . P C -1
H42A H 0.2009 0.7241 0.8099 0.143 Uiso 0.5 1 calc R U P C -1
H42B H 0.2597 0.7717 0.8194 0.143 Uiso 0.5 1 calc R U P C -1
C43 C 0.2445(4) 0.7348(4) 0.7044(7) 0.061(3) Uani 0.5 1 d D . P C -1
H43A H 0.2734 0.7750 0.6887 0.073 Uiso 0.5 1 calc R U P C -1
H43B H 0.2078 0.7498 0.6808 0.073 Uiso 0.5 1 calc R U P C -1
C44 C 0.2615(5) 0.6489(4) 0.6835(5) 0.084(3) Uani 0.5 1 d D . P C -1
H44A H 0.2410 0.6306 0.6358 0.101 Uiso 0.5 1 calc R U P C -1
H44B H 0.3024 0.6467 0.6723 0.101 Uiso 0.5 1 calc R U P C -1
C51 C 0.4816(9) 0.4571(8) 0.9166(5) 0.189(14) Uiso 0.25 1 d G . P D -1
H51 H 0.4736 0.4319 0.8674 0.227 Uiso 0.25 1 calc R U P D -1
C52 C 0.5000(8) 0.4104(5) 0.9800(4) 0.058(2) Uiso 0.25 1 d G . P D -1
H52 H 0.5045 0.3533 0.9741 0.069 Uiso 0.25 1 calc R U P D -1
C53 C 0.5118(4) 0.4472(4) 1.0520(4) 0.046(2) Uiso 0.25 1 d G . P D -1
H53 H 0.5244 0.4153 1.0953 0.055 Uiso 0.25 1 calc R U P D -1
C54 C 0.5053(8) 0.5307(4) 1.0606(5) 0.069(3) Uiso 0.25 1 d G . P D -1
H54 H 0.5134 0.5559 1.1098 0.083 Uiso 0.25 1 calc R U P D -1
C55 C 0.4869(12) 0.5774(5) 0.9972(8) 0.26(2) Uiso 0.25 1 d G . P D -1
H55 H 0.4825 0.6345 1.0030 0.316 Uiso 0.25 1 calc R U P D -1
C56 C 0.4751(11) 0.5406(9) 0.9252(7) 0.212(18) Uiso 0.25 1 d G . P D -1
H56 H 0.4626 0.5725 0.8818 0.254 Uiso 0.25 1 calc R U P D -1

loop_
_atom_site_aniso_label
_atom_site_aniso_U_11
_atom_site_aniso_U_22
_atom_site_aniso_U_33
_atom_site_aniso_U_23
_atom_site_aniso_U_13
_atom_site_aniso_U_12
K1 0.0199(3) 0.0403(4) 0.0510(4) 0.0253(3) 0.000 0.000
S1 0.0191(3) 0.0451(5) 0.0507(5) 0.0326(4) 0.000 0.000
C1 0.0248(13) 0.0205(12) 0.0262(13) 0.0070(10) 0.000 0.000
C2 0.0239(9) 0.0200(8) 0.0229(8) 0.0025(7) 0.0009(7) -0.0009(7)
C3 0.0267(9) 0.0216(8) 0.0270(9) 0.0042(7) 0.0038(7) -0.0027(7)
C4 0.0330(14) 0.0227(12) 0.0271(13) 0.0087(10) 0.000 0.000
C5 0.0198(8) 0.0212(8) 0.0271(9) 0.0073(7) 0.0032(7) -0.0026(6)
C6 0.0212(9) 0.0240(8) 0.0323(10) 0.0055(7) 0.0018(7) -0.0022(7)
C7 0.0232(9) 0.0275(9) 0.0421(11) 0.0051(8) 0.0031(8) 0.0008(8)
C8 0.0178(9) 0.0368(11) 0.0436(12) 0.0091(9) -0.0016(8) -0.0023(8)
C9 0.0268(10) 0.0399(11) 0.0318(10) 0.0039(9) -0.0033(8) -0.0048(8)
C10 0.0254(10) 0.0303(9) 0.0272(9) 0.0056(7) 0.0019(7) -0.0029(7)
C11 0.0276(10) 0.0278(10) 0.0412(11) -0.0053(9) -0.0013(9) 0.0018(8)
C12 0.0677(17) 0.0460(14) 0.0560(17) -0.0094(12) 0.0059(13) -0.0273(13)
C13 0.0504(14) 0.0455(13) 0.0357(12) 0.0017(10) 0.0024(11) -0.0020(11)
C14 0.0341(11) 0.0400(12) 0.0314(11) -0.0069(9) 0.0004(8) -0.0003(9)
C15 0.0617(19) 0.080(2) 0.0327(14) 0.0011(15) 0.0112(13) 0.0155(17)
C16 0.073(2) 0.0464(16) 0.087(2) -0.0277(16) 0.0274(18) -0.0137(15)
C26 0.0254(10) 0.0303(9) 0.0272(9) 0.0056(7) 0.0019(7) -0.0029(7)
C28 0.0239(9) 0.0200(8) 0.0229(8) 0.0025(7) 0.0009(7) -0.0009(7)
C30 0.0212(9) 0.0240(8) 0.0323(10) 0.0055(7) 0.0018(7) -0.0022(7)
C32 0.0617(19) 0.080(2) 0.0327(14) 0.0011(15) 0.0112(13) 0.0155(17)
C35 0.0677(17) 0.0460(14) 0.0560(17) -0.0094(12) 0.0059(13) -0.0273(13)
C36 0.0232(9) 0.0275(9) 0.0421(11) 0.0051(8) 0.0031(8) 0.0008(8)
O41 0.068(2) 0.0434(15) 0.0535(17) -0.030(4) 0.0024(16) -0.024(4)
C41 0.061(3) 0.037(3) 0.037(3) -0.007(2) -0.011(3) -0.003(3)
C42 0.134(11) 0.080(7) 0.143(12) -0.082(7) 0.047(8) -0.049(6)
C43 0.078(5) 0.019(2) 0.085(6) 0.007(3) -0.035(4) 0.014(3)
C44 0.120(8) 0.071(5) 0.063(4) 0.013(4) 0.030(6) 0.016(6)

loop_
_atom_type_symbol
_atom_type_description
_atom_type_scat_dispersion_real
_atom_type_scat_dispersion_imag
_atom_type_scat_source
C C 0.0033 0.0016 'International Tables Vol C Tables 4.2.6.8 and 6.1.1.4'
H H 0.0000 0.0000 'International Tables Vol C Tables 4.2.6.8 and 6.1.1.4'
O O 0.0106 0.0060 'International Tables Vol C Tables 4.2.6.8 and 6.1.1.4'
S S 0.1246 0.1234 'International Tables Vol C Tables 4.2.6.8 and 6.1.1.4'
K K 0.2009 0.2494 'International Tables Vol C Tables 4.2.6.8 and 6.1.1.4'

loop_
_geom_angle_atom_site_label_1
_geom_angle_atom_site_label_2
_geom_angle_atom_site_label_3
_geom_angle
_geom_angle_site_symmetry_1
_geom_angle_site_symmetry_3
S1 K1 S1 66.64(3) . 9_666
S1 K1 C8 173.37(4) . 9_666
S1 K1 C8 107.12(4) 9_666 9_666
S1 K1 C8 107.12(4) . 12_655
S1 K1 C8 173.37(4) 9_666 12_655
C8 K1 C8 79.20(8) 9_666 12_655
S1 K1 C7 96.12(4) . 12_655
S1 K1 C7 150.20(4) 9_666 12_655
C8 K1 C7 90.48(6) 9_666 12_655
C8 K1 C7 24.93(6) 12_655 12_655
S1 K1 C7 150.20(4) . 9_666
S1 K1 C7 96.12(4) 9_666 9_666
C8 K1 C7 24.93(6) 9_666 9_666
C8 K1 C7 90.48(6) 12_655 9_666
C7 K1 C7 108.68(8) 12_655 9_666
S1 K1 C9 152.92(4) . 9_666
S1 K1 C9 92.67(4) 9_666 9_666
C8 K1 C9 24.71(6) 9_666 9_666
C8 K1 C9 92.55(6) 12_655 9_666
C7 K1 C9 94.25(5) 12_655 9_666
C7 K1 C9 43.29(6) 9_666 9_666
S1 K1 C9 92.67(4) . 12_655
S1 K1 C9 152.92(4) 9_666 12_655
C8 K1 C9 92.55(6) 9_666 12_655
C8 K1 C9 24.71(6) 12_655 12_655
C7 K1 C9 43.29(6) 12_655 12_655
C7 K1 C9 94.25(5) 9_666 12_655
C9 K1 C9 111.80(8) 9_666 12_655
S1 K1 C6 71.75(4) . 12_655
S1 K1 C6 130.07(4) 9_666 12_655
C8 K1 C6 114.81(6) 9_666 12_655
C8 K1 C6 43.59(5) 12_655 12_655
C7 K1 C6 24.55(5) 12_655 12_655
C7 K1 C6 132.77(6) 9_666 12_655
C9 K1 C6 114.78(5) 9_666 12_655
C9 K1 C6 50.15(5) 12_655 12_655
S1 K1 C6 130.07(4) . 9_666
S1 K1 C6 71.75(4) 9_666 9_666
C8 K1 C6 43.59(5) 9_666 9_666
C8 K1 C6 114.81(6) 12_655 9_666
C7 K1 C6 132.77(6) 12_655 9_666
C7 K1 C6 24.55(5) 9_666 9_666
C9 K1 C6 50.15(5) 9_666 9_666
C9 K1 C6 114.78(5) 12_655 9_666
C6 K1 C6 157.19(8) 12_655 9_666
S1 K1 C10 131.73(4) . 9_666
S1 K1 C10 68.17(4) 9_666 9_666
C8 K1 C10 43.52(5) 9_666 9_666
C8 K1 C10 117.02(6) 12_655 9_666
C7 K1 C10 115.71(5) 12_655 9_666
C7 K1 C10 50.30(5) 9_666 9_666
C9 K1 C10 24.50(5) 9_666 9_666
C9 K1 C10 135.47(6) 12_655 9_666
C6 K1 C10 131.50(5) 12_655 9_666
C6 K1 C10 42.93(5) 9_666 9_666
S1 K1 C10 68.17(4) . 12_655
S1 K1 C10 131.73(4) 9_666 12_655
C8 K1 C10 117.02(6) 9_666 12_655
C8 K1 C10 43.52(5) 12_655 12_655
C7 K1 C10 50.30(5) 12_655 12_655
C7 K1 C10 115.71(5) 9_666 12_655
C9 K1 C10 135.47(6) 9_666 12_655
C9 K1 C10 24.50(5) 12_655 12_655
C6 K1 C10 42.93(5) 12_655 12_655
C6 K1 C10 131.50(5) 9_666 12_655
C10 K1 C10 159.75(8) 9_666 12_655
C1 S1 K1 122.670(18) . 9_666
C1 S1 K1 122.670(18) . .
K1 S1 K1 113.36(3) 9_666 .
C2 C1 C2 118.9(2) . 12_655
C2 C1 S1 120.54(12) . .
C2 C1 S1 120.53(12) 12_655 .
C3 C2 C1 119.88(18) . .
C3 C2 C5 119.63(16) . .
C1 C2 C5 120.48(16) . .
C4 C3 C2 120.92(18) . .
C4 C3 H3 119.5 . .
C2 C3 H3 119.5 . .
C3 C4 C3 119.5(2) 12_655 .
C3 C4 H4 120.3 12_655 .
C3 C4 H4 120.3 . .
C10 C5 C6 119.86(18) . .
C10 C5 C2 120.15(17) . .
C6 C5 C2 119.99(17) . .
C10 C5 K1 76.38(11) . 9_666
C6 C5 K1 75.73(11) . 9_666
C2 C5 K1 118.85(11) . 9_666
C7 C6 C5 119.30(19) . .
C7 C6 C11 119.20(19) . .
C5 C6 C11 121.49(18) . .
C7 C6 K1 74.13(12) . 9_666
C5 C6 K1 79.97(11) . 9_666
C11 C6 K1 114.92(13) . 9_666
C8 C7 C6 121.0(2) . .
C8 C7 K1 76.13(12) . 9_666
C6 C7 K1 81.32(12) . 9_666
C8 C7 H7 119.5 . .
C6 C7 H7 119.5 . .
K1 C7 H7 113.4 9_666 .
C9 C8 C7 119.41(19) . .
C9 C8 K1 79.66(12) . 9_666
C7 C8 K1 78.94(12) . 9_666
C9 C8 H8 120.3 . .
C7 C8 H8 120.3 . .
K1 C8 H8 111.6 9_666 .
C8 C9 C10 121.5(2) . .
C8 C9 K1 75.62(12) . 9_666
C10 C9 K1 81.33(13) . 9_666
C8 C9 H9 119.2 . .
C10 C9 H9 119.2 . .
K1 C9 H9 114.1 9_666 .
C9 C10 C5 118.9(2) . .
C9 C10 C14 119.87(19) . .
C5 C10 C14 121.19(19) . .
C9 C10 K1 74.17(12) . 9_666
C5 C10 K1 79.47(11) . 9_666
C14 C10 K1 116.96(14) . 9_666
C6 C11 C13 111.66(18) . .
C6 C11 C12 110.0(2) . .
C13 C11 C12 110.3(2) . .
C6 C11 H11 108.3 . .
C13 C11 H11 108.3 . .
C12 C11 H11 108.3 . .
C11 C12 H12A 109.5 . .
C11 C12 H12B 109.5 . .
H12A C12 H12B 109.5 . .
C11 C12 H12C 109.5 . .
H12A C12 H12C 109.5 . .
H12B C12 H12C 109.5 . .
C11 C13 H13A 109.5 . .
C11 C13 H13B 109.5 . .
H13A C13 H13B 109.5 . .
C11 C13 H13C 109.5 . .
H13A C13 H13C 109.5 . .
H13B C13 H13C 109.5 . .
C10 C14 C16 110.3(2) . .
C10 C14 C15 112.0(2) . .
C16 C14 C15 111.5(3) . .
C10 C14 H14 107.6 . .
C16 C14 H14 107.6 . .
C15 C14 H14 107.6 . .
C14 C15 H15A 109.5 . .
C14 C15 H15B 109.5 . .
H15A C15 H15B 109.5 . .
C14 C15 H15C 109.5 . .
H15A C15 H15C 109.5 . .
H15B C15 H15C 109.5 . .
C14 C16 H16A 109.5 . .
C14 C16 H16B 109.5 . .
H16A C16 H16B 109.5 . .
C14 C16 H16C 109.5 . .
H16A C16 H16C 109.5 . .
H16B C16 H16C 109.5 . .
S2 K2 S2 64.5(4) 9_666 .
S2 K2 C28 108.3(18) 9_666 9_666
S2 K2 C28 170.2(19) . 9_666
S2 K2 C28 170.2(14) 9_666 4_566
S2 K2 C28 108.3(13) . 4_566
C28 K2 C28 78(3) 9_666 4_566
S2 K2 C29 155.9(9) 9_666 4_566
S2 K2 C29 96.9(10) . 4_566
C28 K2 C29 92(3) 9_666 4_566
C28 K2 C29 25.4(5) 4_566 4_566
S2 K2 C29 96.9(16) 9_666 9_666
S2 K2 C29 155.9(15) . 9_666
C28 K2 C29 25.4(2) 9_666 9_666
C28 K2 C29 92(3) 4_566 9_666
C29 K2 C29 96(3) 4_566 9_666
S2 K2 C27 93.7(16) 9_666 9_666
S2 K2 C27 145.2(17) . 9_666
C28 K2 C27 25.2(3) 9_666 9_666
C28 K2 C27 89(3) 4_566 9_666
C29 K2 C27 110(2) 4_566 9_666
C29 K2 C27 44.2(5) 9_666 9_666
S2 K2 C27 145.2(10) 9_666 4_566
S2 K2 C27 93.7(10) . 4_566
C28 K2 C27 89(3) 9_666 4_566
C28 K2 C27 25.2(5) 4_566 4_566
C29 K2 C27 44.2(8) 4_566 4_566
C29 K2 C27 110(2) 9_666 4_566
C27 K2 C27 90(3) 9_666 4_566
S2 K2 C30 133.3(5) 9_666 4_566
S2 K2 C30 72.2(4) . 4_566
C28 K2 C30 116.5(4) 9_666 4_566
C28 K2 C30 43.9(11) 4_566 4_566
C29 K2 C30 24.8(7) 4_566 4_566
C29 K2 C30 118(2) 9_666 4_566
C27 K2 C30 132.8(16) 9_666 4_566
C27 K2 C30 50.6(11) 4_566 4_566
S2 K2 C30 72.2(13) 9_666 9_666
S2 K2 C30 133.3(12) . 9_666
C28 K2 C30 43.9(6) 9_666 9_666
C28 K2 C30 116.5(4) 4_566 9_666
C29 K2 C30 118(3) 4_566 9_666
C29 K2 C30 24.8(4) 9_666 9_666
C27 K2 C30 50.6(7) 9_666 9_666
C27 K2 C30 133(2) 4_566 9_666
C30 K2 C30 136(3) 4_566 9_666
S2 K2 C26 69.3(12) 9_666 9_666
S2 K2 C26 126.8(13) . 9_666
C28 K2 C26 43.6(6) 9_666 9_666
C28 K2 C26 113.5(4) 4_566 9_666
C29 K2 C26 133.7(19) 4_566 9_666
C29 K2 C26 50.6(7) 9_666 9_666
C27 K2 C26 24.5(4) 9_666 9_666
C27 K2 C26 111(3) 4_566 9_666
C30 K2 C26 157.3(14) 4_566 9_666
C30 K2 C26 42.7(7) 9_666 9_666
S2 K2 C26 126.8(6) 9_666 4_566
S2 K2 C26 69.3(3) . 4_566
C28 K2 C26 113.5(4) 9_666 4_566
C28 K2 C26 43.6(11) 4_566 4_566
C29 K2 C26 50.6(11) 4_566 4_566
C29 K2 C26 133.7(17) 9_666 4_566
C27 K2 C26 111(2) 9_666 4_566
C27 K2 C26 24.5(7) 4_566 4_566
C30 K2 C26 42.7(9) 4_566 4_566
C30 K2 C26 157.3(15) 9_666 4_566
C26 K2 C26 126(2) 9_666 4_566
C21 S2 K2 122.3(2) . .
C21 S2 K2 122.3(2) . 9_666
K2 S2 K2 115.5(4) . 9_666
C22 C21 C22 121.2(16) 4_566 .
C22 C21 S2 119.4(8) 4_566 .
C22 C21 S2 119.4(8) . .
C23 C22 C21 117.9(14) . .
C23 C22 C25 119.2(14) . .
C21 C22 C25 122.9(13) . .
C24 C23 C22 122(2) . .
C24 C23 H23 119.2 . .
C22 C23 H23 119.2 . .
C23 C24 C23 120(3) . 4_566
C23 C24 H24 120.1 . .
C23 C24 H24 120.1 4_566 .
C26 C25 C30 120.0 . .
C26 C25 C22 118.6(10) . .
C30 C25 C22 121.4(10) . .
C26 C25 K2 76.6(6) . 9_666
C30 C25 K2 75.1(6) . 9_666
C22 C25 K2 117.3(10) . 9_666
C27 C26 C25 120.0 . .
C27 C26 C31 116.7(10) . .
C25 C26 C31 123.1(10) . .
C27 C26 K2 73.5(5) . 9_666
C25 C26 K2 79.3(6) . 9_666
C31 C26 K2 114.3(11) . 9_666
C26 C27 C28 120.0 . .
C26 C27 K2 82.1(5) . 9_666
C28 C27 K2 74.4(6) . 9_666
C26 C27 H27 120.0 . .
C28 C27 H27 120.0 . .
K2 C27 H27 114.0 9_666 .
C29 C28 C27 120.0 . .
C29 C28 K2 78.7(7) . 9_666
C27 C28 K2 80.4(7) . 9_666
C29 C28 H28 120.0 . .
C27 C28 H28 120.0 . .
K2 C28 H28 111.2 9_666 .
C28 C29 C30 120.0 . .
C28 C29 K2 75.9(6) . 9_666
C30 C29 K2 82.0(5) . 9_666
C28 C29 H29 120.0 . .
C30 C29 H29 120.0 . .
K2 C29 H29 112.6 9_666 .
C29 C30 C25 120.0 . .
C29 C30 C34 119.7(5) . .
C25 C30 C34 120.2(5) . .
C29 C30 K2 73.3(5) . 9_666
C25 C30 K2 80.8(6) . 9_666
C34 C30 K2 113.6(9) . 9_666
C26 C31 C32 110.3(5) . .
C26 C31 C33 110.4(5) . .
C32 C31 C33 110.3(5) . .
C26 C31 H31 108.6 . .
C32 C31 H31 108.6 . .
C33 C31 H31 108.6 . .
C31 C32 H32A 109.5 . .
C31 C32 H32B 109.5 . .
H32A C32 H32B 109.5 . .
C31 C32 H32C 109.5 . .
H32A C32 H32C 109.5 . .
H32B C32 H32C 109.5 . .
C31 C33 H33A 109.5 . .
C31 C33 H33B 109.5 . .
H33A C33 H33B 109.5 . .
C31 C33 H33C 109.5 . .
H33A C33 H33C 109.5 . .
H33B C33 H33C 109.5 . .
C36 C34 C30 111.0(5) . .
C36 C34 C35 110.2(5) . .
C30 C34 C35 110.1(5) . .
C36 C34 H34 108.5 . .
C30 C34 H34 108.5 . .
C35 C34 H34 108.5 . .
C34 C35 H35A 109.5 . .
C34 C35 H35B 109.5 . .
H35A C35 H35B 109.5 . .
C34 C35 H35C 109.5 . .
H35A C35 H35C 109.5 . .
H35B C35 H35C 109.5 . .
C34 C36 H36A 109.5 . .
C34 C36 H36B 109.5 . .
H36A C36 H36B 109.5 . .
C34 C36 H36C 109.5 . .
H36A C36 H36C 109.5 . .
H36B C36 H36C 109.5 . .
C44 O41 C41 99.4(5) . .
O41 C41 C42 99.2(6) . .
O41 C41 H41A 111.9 . .
C42 C41 H41A 111.9 . .
O41 C41 H41B 111.9 . .
C42 C41 H41B 111.9 . .
H41A C41 H41B 109.6 . .
C43 C42 C41 105.5(7) . .
C43 C42 H42A 110.6 . .
C41 C42 H42A 110.6 . .
C43 C42 H42B 110.6 . .
C41 C42 H42B 110.6 . .
H42A C42 H42B 108.8 . .
C42 C43 C44 99.0(8) . .
C42 C43 H43A 112.0 . .
C44 C43 H43A 112.0 . .
C42 C43 H43B 112.0 . .
C44 C43 H43B 112.0 . .
H43A C43 H43B 109.6 . .
O41 C44 C43 108.1(6) . .
O41 C44 H44A 110.1 . .
C43 C44 H44A 110.1 . .
O41 C44 H44B 110.1 . .
C43 C44 H44B 110.1 . .
H44A C44 H44B 108.4 . .
C52 C51 C56 120.0 . .
C52 C51 H51 120.0 . .
C56 C51 H51 120.0 . .
C51 C52 C53 120.0 . .
C51 C52 H52 120.0 . .
C53 C52 H52 120.0 . .
C52 C53 C54 120.0 . .
C52 C53 H53 120.0 . .
C54 C53 H53 120.0 . .
C55 C54 C53 120.0 . .
C55 C54 H54 120.0 . .
C53 C54 H54 120.0 . .
C56 C55 C54 120.0 . .
C56 C55 H55 120.0 . .
C54 C55 H55 120.0 . .
C55 C56 C51 120.0 . .
C55 C56 H56 120.0 . .
C51 C56 H56 120.0 . .

loop_
_geom_bond_atom_site_label_1
_geom_bond_atom_site_label_2
_geom_bond_distance
_geom_bond_site_symmetry_2
K1 S1 3.0209(7) .
K1 S1 3.0209(7) 9_666
K1 C8 3.204(2) 9_666
K1 C8 3.204(2) 12_655
K1 C7 3.239(2) 12_655
K1 C7 3.239(2) 9_666
K1 C9 3.254(2) 9_666
K1 C9 3.254(2) 12_655
K1 C6 3.329(2) 12_655
K1 C6 3.329(2) 9_666
K1 C10 3.343(2) 9_666
K1 C10 3.343(2) 12_655
S1 C1 1.747(3) .
S1 K1 3.0209(7) 9_666
C1 C2 1.413(2) .
C1 C2 1.413(2) 12_655
C2 C3 1.396(2) .
C2 C5 1.500(2) .
C3 C4 1.390(2) .
C3 H3 0.9500 .
C4 C3 1.390(2) 12_655
C4 H4 0.9500 .
C5 C10 1.408(3) .
C5 C6 1.413(3) .
C5 K1 3.3821(18) 9_666
C6 C7 1.399(3) .
C6 C11 1.520(3) .
C6 K1 3.329(2) 9_666
C7 C8 1.391(3) .
C7 K1 3.239(2) 9_666
C7 H7 0.9500 .
C8 C9 1.383(3) .
C8 K1 3.204(2) 9_666
C8 H8 0.9500 .
C9 C10 1.403(3) .
C9 K1 3.254(2) 9_666
C9 H9 0.9500 .
C10 C14 1.522(3) .
C10 K1 3.343(2) 9_666
C11 C13 1.530(3) .
C11 C12 1.540(3) .
C11 H11 1.0000 .
C12 H12A 0.9800 .
C12 H12B 0.9800 .
C12 H12C 0.9800 .
C13 H13A 0.9800 .
C13 H13B 0.9800 .
C13 H13C 0.9800 .
C14 C16 1.523(4) .
C14 C15 1.527(3) .
C14 H14 1.0000 .
C15 H15A 0.9800 .
C15 H15B 0.9800 .
C15 H15C 0.9800 .
C16 H16A 0.9800 .
C16 H16B 0.9800 .
C16 H16C 0.9800 .
K2 S2 3.025(9) 9_666
K2 S2 3.025(9) .
K2 C28 3.14(2) 9_666
K2 C28 3.14(5) 4_566
K2 C29 3.18(6) 4_566
K2 C29 3.18(4) 9_666
K2 C27 3.22(5) 9_666
K2 C27 3.22(6) 4_566
K2 C30 3.29(6) 4_566
K2 C30 3.29(5) 9_666
K2 C26 3.32(6) 9_666
K2 C26 3.32(7) 4_566
S2 C21 1.748(17) .
S2 K2 3.025(9) 9_666
C21 C22 1.413(14) 4_566
C21 C22 1.413(14) .
C22 C23 1.402(16) .
C22 C25 1.515(14) .
C23 C24 1.382(17) .
C23 H23 0.9500 .
C24 C23 1.382(17) 4_566
C24 H24 0.9500 .
C25 C26 1.3900 .
C25 C30 1.3900 .
C25 K2 3.357(17) 9_666
C26 C27 1.3900 .
C26 C31 1.530(5) .
C26 K2 3.324(19) 9_666
C27 C28 1.3900 .
C27 K2 3.217(19) 9_666
C27 H27 0.9500 .
C28 C29 1.3900 .
C28 K2 3.142(17) 9_666
C28 H28 0.9500 .
C29 C30 1.3900 .
C29 K2 3.178(19) 9_666
C29 H29 0.9500 .
C30 C34 1.530(5) .
C30 K2 3.286(19) 9_666
C31 C32 1.530(5) .
C31 C33 1.530(5) .
C31 H31 1.0000 .
C32 H32A 0.9800 .
C32 H32B 0.9800 .
C32 H32C 0.9800 .
C33 H33A 0.9800 .
C33 H33B 0.9800 .
C33 H33C 0.9800 .
C34 C36 1.529(5) .
C34 C35 1.531(5) .
C34 H34 1.0000 .
C35 H35A 0.9800 .
C35 H35B 0.9800 .
C35 H35C 0.9800 .
C36 H36A 0.9800 .
C36 H36B 0.9800 .
C36 H36C 0.9800 .
O41 C44 1.428(5) .
O41 C41 1.428(4) .
C41 C42 1.515(5) .
C41 H41A 0.9900 .
C41 H41B 0.9900 .
C42 C43 1.504(5) .
C42 H42A 0.9900 .
C42 H42B 0.9900 .
C43 C44 1.512(5) .
C43 H43A 0.9900 .
C43 H43B 0.9900 .
C44 H44A 0.9900 .
C44 H44B 0.9900 .
C51 C52 1.3900 .
C51 C56 1.3900 .
C51 H51 0.9500 .
C52 C53 1.3900 .
C52 H52 0.9500 .
C53 C54 1.3900 .
C53 H53 0.9500 .
C54 C55 1.3900 .
C54 H54 0.9500 .
C55 C56 1.3900 .
C55 H55 0.9500 .
C56 H56 0.9500 .

loop_
_geom_torsion_atom_site_label_1
_geom_torsion_atom_site_label_2
_geom_torsion_atom_site_label_3
_geom_torsion_atom_site_label_4
_geom_torsion
_geom_torsion_site_symmetry_1
_geom_torsion_site_symmetry_4
K1 S1 C1 C2 7.3(3) 9_666 .
K1 S1 C1 C2 173.44(16) . .
K1 S1 C1 C2 -173.44(16) 9_666 12_655
K1 S1 C1 C2 -7.3(3) . 12_655
C2 C1 C2 C3 -0.3(4) 12_655 .
S1 C1 C2 C3 179.00(17) . .
C2 C1 C2 C5 179.47(15) 12_655 .
S1 C1 C2 C5 -1.3(3) . .
C1 C2 C3 C4 0.3(3) . .
C5 C2 C3 C4 -179.4(2) . .
C2 C3 C4 C3 -0.3(4) . 12_655
C3 C2 C5 C10 -94.2(2) . .
C1 C2 C5 C10 86.1(2) . .
C3 C2 C5 C6 85.7(2) . .
C1 C2 C5 C6 -94.1(2) . .
C3 C2 C5 K1 175.26(13) . 9_666
C1 C2 C5 K1 -4.5(2) . 9_666
C10 C5 C6 C7 0.5(3) . .
C2 C5 C6 C7 -179.34(17) . .
K1 C5 C6 C7 65.31(17) 9_666 .
C10 C5 C6 C11 -177.94(19) . .
C2 C5 C6 C11 2.2(3) . .
K1 C5 C6 C11 -113.17(19) 9_666 .
C10 C5 C6 K1 -64.77(17) . 9_666
C2 C5 C6 K1 115.35(15) . 9_666
C5 C6 C7 C8 -0.5(3) . .
C11 C6 C7 C8 178.06(19) . .
K1 C6 C7 C8 68.00(18) 9_666 .
C5 C6 C7 K1 -68.46(18) . 9_666
C11 C6 C7 K1 110.06(18) . 9_666
C6 C7 C8 C9 0.6(3) . .
K1 C7 C8 C9 71.34(18) 9_666 .
C6 C7 C8 K1 -70.76(18) . 9_666
C7 C8 C9 C10 -0.8(3) . .
K1 C8 C9 C10 70.15(19) 9_666 .
C7 C8 C9 K1 -70.94(18) . 9_666
C8 C9 C10 C5 0.9(3) . .
K1 C9 C10 C5 68.04(18) 9_666 .
C8 C9 C10 C14 -179.5(2) . .
K1 C9 C10 C14 -112.37(19) 9_666 .
C8 C9 C10 K1 -67.17(19) . 9_666
C6 C5 C10 C9 -0.7(3) . .
C2 C5 C10 C9 179.14(18) . .
K1 C5 C10 C9 -65.17(18) 9_666 .
C6 C5 C10 C14 179.68(19) . .
C2 C5 C10 C14 -0.4(3) . .
K1 C5 C10 C14 115.3(2) 9_666 .
C6 C5 C10 K1 64.43(17) . 9_666
C2 C5 C10 K1 -115.69(15) . 9_666
C7 C6 C11 C13 54.4(3) . .
C5 C6 C11 C13 -127.1(2) . .
K1 C6 C11 C13 139.45(16) 9_666 .
C7 C6 C11 C12 -68.4(3) . .
C5 C6 C11 C12 110.1(2) . .
K1 C6 C11 C12 16.7(2) 9_666 .
C9 C10 C14 C16 -66.5(3) . .
C5 C10 C14 C16 113.0(3) . .
K1 C10 C14 C16 -153.1(2) 9_666 .
C9 C10 C14 C15 58.3(3) . .
C5 C10 C14 C15 -122.1(2) . .
K1 C10 C14 C15 -28.2(3) 9_666 .
K2 S2 C21 C22 4.1(11) . 4_566
K2 S2 C21 C22 -175.9(11) 9_666 4_566
K2 S2 C21 C22 -175.9(11) . .
K2 S2 C21 C22 4.1(11) 9_666 .
C22 C21 C22 C23 -0.6(17) 4_566 .
S2 C21 C22 C23 179.4(17) . .
C22 C21 C22 C25 179(2) 4_566 .
S2 C21 C22 C25 -1(2) . .
C21 C22 C23 C24 1(3) . .
C25 C22 C23 C24 -178.7(17) . .
C22 C23 C24 C23 -0.6(18) . 4_566
C23 C22 C25 C26 -94(2) . .
C21 C22 C25 C26 86.6(19) . .
C23 C22 C25 C30 89(2) . .
C21 C22 C25 C30 -91.1(19) . .
C23 C22 C25 K2 177.3(18) . 9_666
C21 C22 C25 K2 -3(2) . 9_666
C30 C25 C26 C27 0.0 . .
C22 C25 C26 C27 -177.8(14) . .
K2 C25 C26 C27 -63.7(5) 9_666 .
C30 C25 C26 C31 175.9(17) . .
C22 C25 C26 C31 -1.9(18) . .
K2 C25 C26 C31 112.2(14) 9_666 .
C30 C25 C26 K2 63.7(5) . 9_666
C22 C25 C26 K2 -114.1(12) . 9_666
C25 C26 C27 C28 0.0 . .
C31 C26 C27 C28 -176.1(16) . .
K2 C26 C27 C28 -66.8(6) 9_666 .
C25 C26 C27 K2 66.8(6) . 9_666
C31 C26 C27 K2 -109.4(12) . 9_666
C26 C27 C28 C29 0.0 . .
K2 C27 C28 C29 -70.9(6) 9_666 .
C26 C27 C28 K2 70.9(6) . 9_666
C27 C28 C29 C30 0.0 . .
K2 C28 C29 C30 -71.8(6) 9_666 .
C27 C28 C29 K2 71.8(6) . 9_666
C28 C29 C30 C25 0.0 . .
K2 C29 C30 C25 -68.5(6) 9_666 .
C28 C29 C30 C34 176.6(14) . .
K2 C29 C30 C34 108.1(10) 9_666 .
C28 C29 C30 K2 68.5(7) . 9_666
C26 C25 C30 C29 0.0 . .
C22 C25 C30 C29 177.7(15) . .
K2 C25 C30 C29 64.5(5) 9_666 .
C26 C25 C30 C34 -176.6(14) . .
C22 C25 C30 C34 1.1(17) . .
K2 C25 C30 C34 -112.0(12) 9_666 .
C26 C25 C30 K2 -64.5(5) . 9_666
C22 C25 C30 K2 113.2(13) . 9_666
C27 C26 C31 C32 55(2) . .
C25 C26 C31 C32 -121(2) . .
K2 C26 C31 C32 -28.4(19) 9_666 .
C27 C26 C31 C33 -67(2) . .
C25 C26 C31 C33 117(2) . .
K2 C26 C31 C33 -150.5(18) 9_666 .
C29 C30 C34 C36 59.6(8) . .
C25 C30 C34 C36 -123.8(14) . .
K2 C30 C34 C36 143.2(9) 9_666 .
C29 C30 C34 C35 -62.7(8) . .
C25 C30 C34 C35 113.9(15) . .
K2 C30 C34 C35 20.9(11) 9_666 .
C44 O41 C41 C42 52.1(8) . .
O41 C41 C42 C43 -42.2(10) . .
C41 C42 C43 C44 14.4(11) . .
C41 O41 C44 C43 -45.9(10) . .
C42 C43 C44 O41 18.4(11) . .
C56 C51 C52 C53 0.0 . .
C51 C52 C53 C54 0.0 . .
C52 C53 C54 C55 0.0 . .
C53 C54 C55 C56 0.0 . .
C54 C55 C56 C51 0.0 . .
C52 C51 C56 C55 0.0 . .
